data_7214553
loop_
_publ_author_name
'Bhattacharya, Biswajit'
'Dey, Rajdip'
'Maity, Dilip Kumar'
'Ghoshal, Debajyoti'

_publ_section_title
;
 Formation of three new metal organic hybrids of Cd(ii) with N,N&#x2032;
 donor spacer: an in situ perchlorate to chloride transformation
;
_journal_issue 45
_journal_name_full CrystEngComm
_journal_page_first 9457
_journal_paper_doi 10.1039/c3ce40754c
_journal_volume 15
_journal_year 2013
_chemical_formula_sum 'C24 H20 Cd Cl2 N8 O4'
_chemical_formula_weight 667.78
_chemical_name_systematic
;
 ?
;
_space_group_IT_number 85
_symmetry_cell_setting tetragonal
_symmetry_space_group_name_Hall '-P 4a'
_symmetry_space_group_name_H-M 'P 4/n :2'
_atom_sites_solution_hydrogens geom
_atom_sites_solution_primary direct
_atom_sites_solution_secondary difmap
_audit_creation_method SHELXL-97
_cell_angle_alpha 90.00
_cell_angle_beta 90.00
_cell_angle_gamma 90.00
_cell_formula_units_Z 2
_cell_length_a 16.1284(2)
_cell_length_b 16.1284(2)
_cell_length_c 5.21340(10)
_cell_measurement_reflns_used 250
_cell_measurement_temperature 298(2)
_cell_measurement_theta_max 27.6
_cell_measurement_theta_min 1.8
_cell_volume 1356.14(4)
_computing_cell_refinement 'SMART APEX II'
_computing_data_collection 'SMART APEX II (Bruker,2010)'
_computing_data_reduction 'SAINT (Bruker,2000)'
_computing_molecular_graphics 'Ortep-3v2 for windows (Farrugia, 1997)'
_computing_publication_material 'PLATON (Spek, 2008)'
_computing_structure_refinement 'SHELXL-97 (Sheldrick, 2008)'
_computing_structure_solution 'SHELXS-97 (Sheldrick, 2008)'
_diffrn_ambient_temperature 298(2)
_diffrn_measured_fraction_theta_full 0.996
_diffrn_measured_fraction_theta_max 0.996
_diffrn_measurement_device_type 'CCD area detector'
_diffrn_measurement_method 'phi and omega scans'
_diffrn_radiation_monochromator graphite
_diffrn_radiation_source 'fine-focus sealed tube'
_diffrn_radiation_type MoK\a
_diffrn_radiation_wavelength 0.71073
_diffrn_reflns_av_R_equivalents 0.0252
_diffrn_reflns_av_sigmaI/netI 0.0117
_diffrn_reflns_limit_h_max 20
_diffrn_reflns_limit_h_min -20
_diffrn_reflns_limit_k_max 18
_diffrn_reflns_limit_k_min -20
_diffrn_reflns_limit_l_max 6
_diffrn_reflns_limit_l_min -6
_diffrn_reflns_number 20021
_diffrn_reflns_theta_full 27.60
_diffrn_reflns_theta_max 27.60
_diffrn_reflns_theta_min 1.79
_exptl_absorpt_coefficient_mu 1.049
_exptl_absorpt_correction_T_max 0.9876
_exptl_absorpt_correction_T_min 0.8543
_exptl_absorpt_correction_type multi-scan
_exptl_absorpt_process_details
;
'XPREP' - A PROGRAM DATA PREPARATION & RECIPROCAL 
SPACE EXPLORATION,
Bruker Analytical X-ray Systems, 1997
;
_exptl_crystal_colour Yellow
_exptl_crystal_density_diffrn 1.635
_exptl_crystal_density_method 'not measured'
_exptl_crystal_description Hexagonal
_exptl_crystal_F_000 668
_exptl_crystal_size_max 0.2
_exptl_crystal_size_mid 0.1
_exptl_crystal_size_min 0.1
_refine_diff_density_max 0.727
_refine_diff_density_min -0.397
_refine_diff_density_rms 0.063
_refine_ls_extinction_method none
_refine_ls_goodness_of_fit_ref 1.068
_refine_ls_hydrogen_treatment noref
_refine_ls_matrix_type full
_refine_ls_number_parameters 90
_refine_ls_number_reflns 1566
_refine_ls_number_restraints 0
_refine_ls_restrained_S_all 1.068
_refine_ls_R_factor_all 0.0258
_refine_ls_R_factor_gt 0.0243
_refine_ls_shift/su_max 0.000
_refine_ls_shift/su_mean 0.000
_refine_ls_structure_factor_coef Fsqd
_refine_ls_weighting_details 'calc w=1/[\s^2^(Fo^2^)+(0.0432P)^2^+0.6544P] where P=(Fo^2^+2Fc^2^)/3'
_refine_ls_weighting_scheme calc
_refine_ls_wR_factor_gt 0.0676
_refine_ls_wR_factor_ref 0.0686
_reflns_number_gt 1505
_reflns_number_total 1566
_reflns_threshold_expression >2\s(I)
_cod_data_source_file c3ce40754c.txt
_cod_data_source_block DG1
_cod_depositor_comments
;
The following automatic conversions were performed:
'__computing_data_collection' tag replaced with
'_computing_data_collection'.

Automatic conversion script
Id: cif_correct_tags 1440 2010-10-19 06:21:57Z saulius 

The following automatic conversions were performed:

'_symmetry_cell_setting' value 'Tetragonal' changed to 'tetragonal'
according to
/usr/data/users/saulius/automatic-downloads/retrospective/RSC/lib/dictionaries/cif_core.dic
dictionary named 'cif_core.dic' version 2.4.2 from 2011-04-26.

Automatic conversion script
Id: cif_fix_values 2281 2013-09-26 08:29:07Z andrius 
;
_cod_original_sg_symbol_H-M P4/n
_cod_database_code 7214553

loop_
_symmetry_equiv_pos_as_xyz
'x, y, z'
'-x+1/2, -y+1/2, z'
'-y+1/2, x, z'
'y, -x+1/2, z'
'-x, -y, -z'
'x-1/2, y-1/2, -z'
'y-1/2, -x, -z'
'-y, x-1/2, -z'

loop_
_atom_site_label
_atom_site_type_symbol
_atom_site_fract_x
_atom_site_fract_y
_atom_site_fract_z
_atom_site_U_iso_or_equiv
_atom_site_adp_type
_atom_site_occupancy
_atom_site_symmetry_multiplicity
_atom_site_calc_flag
_atom_site_refinement_flags
C1 C 0.24613(14) 0.05612(13) 0.7581(4) 0.0404(5) Uani 1 1 d .
H1 H 0.2852 0.0755 0.6413 0.049 Uiso 1 1 calc R
C2 C 0.22691(16) -0.02647(13) 0.7572(5) 0.0486(5) Uani 1 1 d .
H2 H 0.2527 -0.0624 0.6425 0.058 Uiso 1 1 calc R
C3 C 0.16867(18) -0.05581(14) 0.9290(5) 0.0490(6) Uani 1 1 d .
H3 H 0.1550 -0.1118 0.9324 0.059 Uiso 1 1 calc R
C4 C 0.13104(14) -0.00088(14) 1.0960(4) 0.0399(5) Uani 1 1 d .
C5 C 0.15470(14) 0.08182(13) 1.0851(4) 0.0372(5) Uani 1 1 d .
H5 H 0.1301 0.1191 1.1980 0.045 Uiso 1 1 calc R
C6 C 0.06797(15) -0.02926(15) 1.2786(5) 0.0502(6) Uani 1 1 d .
H6 H 0.0566 -0.0857 1.2904 0.060 Uiso 1 1 calc R
N1 N 0.21108(11) 0.11017(11) 0.9200(3) 0.0346(4) Uani 1 1 d .
N2 N 0.02871(14) 0.02037(14) 1.4198(4) 0.0519(5) Uani 1 1 d .
O1 O 0.2707(3) -0.31634(17) 0.3433(6) 0.1250(13) Uani 1 1 d .
Cl1 Cl 0.2500 0.2500 0.41877(18) 0.0400(2) Uani 1 4 d S
Cl2 Cl 0.2500 -0.2500 0.5000 0.0456(2) Uani 1 4 d S
Cd1 Cd 0.2500 0.2500 0.91827(5) 0.02554(11) Uani 1 4 d S

loop_
_atom_site_aniso_label
_atom_site_aniso_U_11
_atom_site_aniso_U_22
_atom_site_aniso_U_33
_atom_site_aniso_U_23
_atom_site_aniso_U_13
_atom_site_aniso_U_12
C1 0.0425(11) 0.0355(10) 0.0433(11) -0.0027(9) 0.0067(9) -0.0001(8)
C2 0.0543(13) 0.0338(10) 0.0577(14) -0.0087(10) 0.0043(11) 0.0029(9)
C3 0.0563(14) 0.0269(10) 0.0638(16) 0.0006(9) -0.0029(11) -0.0065(9)
C4 0.0408(11) 0.0332(10) 0.0456(12) 0.0070(8) -0.0012(9) -0.0083(8)
C5 0.0397(11) 0.0307(10) 0.0413(12) 0.0000(8) 0.0061(8) -0.0055(8)
C6 0.0518(13) 0.0382(11) 0.0607(15) 0.0125(11) 0.0043(12) -0.0161(10)
N1 0.0381(9) 0.0273(8) 0.0385(9) -0.0007(6) 0.0062(7) -0.0043(7)
N2 0.0471(12) 0.0461(11) 0.0626(14) 0.0158(9) 0.0112(9) -0.0145(9)
O1 0.223(4) 0.0599(16) 0.0925(17) -0.0173(15) 0.026(2) 0.0253(19)
Cl1 0.0489(4) 0.0489(4) 0.0223(4) 0.000 0.000 0.000
Cl2 0.0451(4) 0.0451(4) 0.0466(6) 0.000 0.000 0.000
Cd1 0.02444(12) 0.02444(12) 0.02774(16) 0.000 0.000 0.000

loop_
_atom_type_symbol
_atom_type_description
_atom_type_scat_dispersion_real
_atom_type_scat_dispersion_imag
_atom_type_scat_source
C C 0.0033 0.0016 'International Tables Vol C Tables 4.2.6.8 and 6.1.1.4'
H H 0.0000 0.0000 'International Tables Vol C Tables 4.2.6.8 and 6.1.1.4'
N N 0.0061 0.0033 'International Tables Vol C Tables 4.2.6.8 and 6.1.1.4'
O O 0.0106 0.0060 'International Tables Vol C Tables 4.2.6.8 and 6.1.1.4'
Cl Cl 0.1484 0.1585 'International Tables Vol C Tables 4.2.6.8 and 6.1.1.4'
Cd Cd -0.8075 1.2024 'International Tables Vol C Tables 4.2.6.8 and 6.1.1.4'

loop_
_geom_angle_atom_site_label_1
_geom_angle_atom_site_label_2
_geom_angle_atom_site_label_3
_geom_angle
_geom_angle_site_symmetry_1
_geom_angle_site_symmetry_3
N1 C1 C2 122.7(2) . .
C1 C2 C3 119.0(2) . .
C2 C3 C4 119.2(2) . .
C3 C4 C5 118.0(2) . .
C3 C4 C6 120.9(2) . .
C5 C4 C6 121.1(2) . .
N1 C5 C4 122.9(2) . .
N2 C6 C4 122.0(2) . .
C5 N1 C1 118.16(18) . .
C5 N1 Cd1 121.06(14) . .
C1 N1 Cd1 120.77(14) . .
C6 N2 N2 112.4(3) . 5_558
Cd1 Cl1 Cd1 180.0 . 1_554
O1 Cl2 O1 110.30(15) 7_656 2_545
O1 Cl2 O1 110.30(15) 7_656 .
O1 Cl2 O1 107.8(3) 2_545 .
O1 Cl2 O1 107.8(3) 7_656 8_556
O1 Cl2 O1 110.30(15) 2_545 8_556
O1 Cl2 O1 110.30(15) . 8_556
N1 Cd1 N1 89.999(1) 4 .
N1 Cd1 N1 89.999(1) 4 2
N1 Cd1 N1 179.55(8) . 2
N1 Cd1 N1 179.55(8) 4 3
N1 Cd1 N1 89.999(1) . 3
N1 Cd1 N1 89.999(1) 2 3
N1 Cd1 Cl1 90.23(4) 4 .
N1 Cd1 Cl1 90.23(4) . .
N1 Cd1 Cl1 90.23(4) 2 .
N1 Cd1 Cl1 90.23(4) 3 .
N1 Cd1 Cl1 89.77(4) 4 1_556
N1 Cd1 Cl1 89.77(4) . 1_556
N1 Cd1 Cl1 89.77(4) 2 1_556
N1 Cd1 Cl1 89.77(4) 3 1_556
Cl1 Cd1 Cl1 180.0 . 1_556

loop_
_geom_bond_atom_site_label_1
_geom_bond_atom_site_label_2
_geom_bond_distance
_geom_bond_site_symmetry_2
C1 N1 1.339(3) .
C1 C2 1.368(3) .
C2 C3 1.382(4) .
C3 C4 1.382(3) .
C4 C5 1.389(3) .
C4 C6 1.466(3) .
C5 N1 1.333(3) .
C6 N2 1.258(3) .
N1 Cd1 2.3410(17) .
N2 N2 1.410(4) 5_558
O1 Cl2 1.387(3) .
Cl1 Cd1 2.6041(9) .
Cl1 Cd1 2.6093(9) 1_554
Cl2 O1 1.387(3) 7_656
Cl2 O1 1.387(3) 2_545
Cl2 O1 1.387(3) 8_556
Cd1 N1 2.3410(17) 4
Cd1 N1 2.3410(17) 2
Cd1 N1 2.3410(17) 3
Cd1 Cl1 2.6093(9) 1_556
